data_1520549
loop_
_publ_author_name
'Hauge, Sverre'
'Janickis, Vitalijus'
'Maroy, Kjartan'

_publ_section_title
;
 Reaction of TeBr4 with SbBr3 in the Presence of [C6H5(CH3)3N]Br: Crystal
 Structures of [C6H5(CH3)3N]2[Te2Br10] and [C6H5(CH3)3N][SbTeOBr6]
;
_journal_name_full 'Acta Chemica Scandinavica'
_journal_page_first 992
_journal_page_last 996
_journal_paper_doi 10.3891/acta.chem.scand.53-0992
_journal_volume 53
_journal_year 1999
_chemical_formula_sum 'C18 H28 Br10 N2 Te2'
_chemical_formula_weight 1326.72
_space_group_IT_number 14
_symmetry_cell_setting monoclinic
_symmetry_Int_Tables_number 14
_symmetry_space_group_name_Hall '-P 2yn'
_symmetry_space_group_name_H-M 'P 1 21/n 1'
_cell_angle_alpha 90
_cell_angle_beta 99.52(3)
_cell_angle_gamma 90
_cell_formula_units_Z 2
_cell_length_a 8.354(2)
_cell_length_b 11.683(3)
_cell_length_c 17.753(4)
_cell_volume 1708.8(7)
_diffrn_ambient_temperature 263
_diffrn_radiation_probe x-ray
_diffrn_radiation_type MoK\a
_diffrn_radiation_wavelength 0.71069
_exptl_absorpt_coefficient_mu 13.41
_exptl_crystal_density_diffrn 2.58
_exptl_crystal_density_meas 2.54
_exptl_crystal_F_000 1208
_refine_ls_goodness_of_fit_ref 0.946
_refine_ls_number_parameters 149
_refine_ls_number_reflns 2985
_refine_ls_R_factor_gt 0.0740
_refine_ls_wR_factor_gt 0.1725
_cod_data_source_file Acta-Chem-Scand-1999-53-992-996-1.cif
_cod_data_source_block 1
_cod_original_sg_symbol_H-M 'P 21/n'
_cod_database_code 1520549

loop_
_symmetry_equiv_pos_site_id
_symmetry_equiv_pos_as_xyz
1 x,y,z
2 1/2-x,1/2+y,1/2-z
3 -x,-y,-z
4 1/2+x,1/2-y,1/2+z

loop_
_atom_site_label
_atom_site_type_symbol
_atom_site_thermal_displace_type
_atom_site_fract_x
_atom_site_fract_y
_atom_site_fract_z
_atom_site_occupancy
_atom_site_U_iso_or_equiv
_atom_site_calc_flag
_atom_site_refinement_flags
_atom_site_disorder_assembly
_atom_site_disorder_group
Te Te Uiso -0.46270(10) 0.32040(10) 0.98220(10) 1.000 0.0360(10) . . . .
Br1 Br Uiso -0.6435(4) 0.1454(2) 0.97380(10) 1.000 0.0830(10) . . . .
Br2 Br Uiso -0.2162(3) 0.2056(2) 0.95850(10) 1.000 0.0730(10) . . . .
Br3 Br Uiso -0.3838(2) 0.2843(2) 1.13500(10) 1.000 0.0550(10) . . . .
Br4 Br Uiso -0.2651(2) 0.5319(2) 0.99420(10) 1.000 0.0510(10) . . . .
Br5 Br Uiso -0.5440(3) 0.3520(2) 0.83370(10) 1.000 0.0600(10) . . . .
N N Uiso -0.4335(16) 0.0118(13) 0.7287(8) 1.000 0.043(3) . . . .
C1 C Uiso -0.4660(2) -0.0972(19) 0.6822(14) 1.000 0.075(7) . . . .
C2 C Uiso -0.5660(2) 0.0234(18) 0.7756(13) 1.000 0.060(6) . . . .
C3 C Uiso -0.4510(3) 0.1094(18) 0.6762(11) 1.000 0.059(5) . . . .
C4 C Uiso -0.2722(19) 0.0014(14) 0.7781(10) 1.000 0.042(4) . . . .
C5 C Uiso -0.2540(2) -0.0791(15) 0.8352(10) 1.000 0.046(4) . . . .
C6 C Uiso -0.0950(3) -0.0906(17) 0.8806(11) 1.000 0.060(6) . . . .
C7 C Uiso 0.0250(2) -0.0203(18) 0.8712(13) 1.000 0.064(6) . . . .
C8 C Uiso 0.0050(2) 0.0611(18) 0.8175(12) 1.000 0.059(6) . . . .
C9 C Uiso -0.1490(2) 0.0758(16) 0.7694(11) 1.000 0.050(5) . . . .

loop_
_geom_angle_atom_site_label_1
_geom_angle_atom_site_label_2
_geom_angle_atom_site_label_3
_geom_angle
_geom_angle_site_symmetry_1
_geom_angle_site_symmetry_2
_geom_angle_site_symmetry_3
_geom_angle_publ_flag
Br1 Te Br2 93.19(10) . . . yes
Br1 Te Br3 88.70(8) . . . yes
Br1 Te Br4 177.08(9) . . . yes
Br1 Te Br5 90.10(9) . . . yes
Br1 Te Br4 90.83(9) . . 3_467 yes
Br2 Te Br3 90.80(8) . . . yes
Br2 Te Br4 89.71(8) . . . yes
Br2 Te Br5 89.44(9) . . . yes
Br2 Te Br4 175.70(9) . . 3_467 yes
Br3 Te Br4 91.00(8) . . . yes
Br3 Te Br5 178.78(9) . . . yes
Br3 Te Br4 90.83(7) . . 3_467 yes
Br4 Te Br5 90.20(8) . . . yes
Br4 Te Br4 86.28(7) . . 3_467 yes
Br4 Te Br5 89.02(8) 3_467 . . yes
Te Br4 Te 93.72(6) . . 3_467 yes
C1 N C2 107.2(12) . . . yes
C1 N C3 108.5(15) . . . yes
C1 N C4 108.4(12) . . . yes
C2 N C3 106.2(13) . . . yes
C2 N C4 111.2(13) . . . yes
C3 N C4 115.1(12) . . . yes
N C4 C5 118.1(13) . . . yes
N C4 C9 120.3(15) . . . yes
C5 C4 C9 121.5(15) . . . no
C4 C5 C6 117.1(12) . . . no
C5 C6 C7 121.1(18) . . . no
C6 C7 C8 121.4(14) . . . no
C7 C8 C9 120.3(12) . . . no
C4 C9 C8 118.2(17) . . . no

loop_
_geom_bond_atom_site_label_1
_geom_bond_atom_site_label_2
_geom_bond_distance
_geom_bond_site_symmetry_1
_geom_bond_site_symmetry_2
_geom_bond_publ_flag
Te Br1 2.532(3) . . yes
Te Br2 2.550(3) . . yes
Te Br3 2.717(3) . . yes
Te Br4 2.960(3) . . yes
Te Br5 2.637(3) . . yes
Te Br4 2.939(2) . 3_467 yes
N C1 1.52(3) . . yes
N C2 1.497(19) . . yes
N C3 1.47(3) . . yes
N C4 1.49(2) . . yes
C4 C5 1.37(2) . . no
C4 C9 1.38(2) . . no
C5 C6 1.442(15) . . no
C6 C7 1.328(19) . . no
C7 C8 1.34(3) . . no
C8 C9 1.432(18) . . no

loop_
_geom_torsion_atom_site_label_1
_geom_torsion_atom_site_label_2
_geom_torsion_atom_site_label_3
_geom_torsion_atom_site_label_4
_geom_torsion
_geom_torsion_site_symmetry_1
_geom_torsion_site_symmetry_2
_geom_torsion_site_symmetry_3
_geom_torsion_site_symmetry_4
_geom_torsion_publ_flag
Br2 Te Br4 Te 178.44(8) . . . 3_467 no
Br3 Te Br4 Te -90.77(7) . . . 3_467 no
Br5 Te Br4 Te 89.01(8) . . . 3_467 no
Br4 Te Br4 Te 0.00(7) 3_467 . . 3_467 no
Br1 Te Br4 Te 179.66(8) . . 3_467 3_467 no
Br3 Te Br4 Te 90.95(8) . . 3_467 3_467 no
Br4 Te Br4 Te 0.00(6) . . 3_467 3_467 no
Br5 Te Br4 Te -90.26(8) . . 3_467 3_467 no
C1 N C4 C5 -66.5(19) . . . . no
C1 N C4 C9 117.6(17) . . . . no
C2 N C4 C5 51(2) . . . . no
C2 N C4 C9 -124.8(18) . . . . no
C3 N C4 C5 171.8(15) . . . . no
C3 N C4 C9 -4(2) . . . . no
N C4 C5 C6 177.8(15) . . . . no
C9 C4 C5 C6 -6(2) . . . . no
N C4 C9 C8 -179.0(15) . . . . no
C5 C4 C9 C8 5(3) . . . . no
C4 C5 C6 C7 5(3) . . . . no
C5 C6 C7 C8 -3(3) . . . . no
C6 C7 C8 C9 1(3) . . . . no
C7 C8 C9 C4 -3(3) . . . . no
